data_2222288
loop_
_publ_author_name
'Sun, Wen-Bin'
'Yan, Peng-Fei'
'Li, Hong-Feng'
'Gao, Ting'
'Li, Guang-Ming'

_publ_section_title
(Acetone-2\k<i>O</i>){\m-6,6'-dimethoxy-2,2'-[propane-1,2-diylbis(nitrilomethylidyne)]diphenolato-\k^8^1:2<i>O</i>^6^,<i>O</i>^1^,<i>O</i>^1'^,<i>O</i>^6'^:<i>O</i>^1^,<i>N</i>,<i>N</i>',<i>O</i>^1'^}tris(nitrato-1\k^2^<i>O</i>,<i>O</i>')copper(II)samarium(III)
_journal_coeditor_code CV2575
_journal_issue 7
_journal_name_full 'Acta Crystallographica Section E'
_journal_page_first m840
_journal_page_last m841
_journal_paper_doi 10.1107/S160053680902399X
_journal_volume 65
_journal_year 2009
_chemical_formula_iupac '[Cu Sm (C19 H20 N2 O4) (N O3)3 (C3 H6 O)]'
_chemical_formula_moiety 'C22 H25 Cu N5 O14 Sm'
_chemical_formula_sum 'C22 H25 Cu N5 O14 Sm'
_chemical_formula_weight 797.38
_chemical_name_systematic
;
(Acetone-2\k<i>O</i>){\m-6,6'-dimethoxy-2,2'-[propane-1,2-
diylbis(nitrilomethylidyne)]diphenolato-
\k^8^1:2<i>O</i>^6^,<i>O</i>^1^,<i>O</i>^1'^,<i>O</i>^6'^:
<i>O</i>^1^,<i>N</i>,<i>N</i>',<i>O</i>^1'^}tris(nitrato-
1\k^2^<i>O</i>,<i>O</i>')copper(II)samarium(III)
;
_space_group_IT_number 14
_symmetry_cell_setting monoclinic
_symmetry_space_group_name_Hall '-P 2ybc'
_symmetry_space_group_name_H-M 'P 1 21/c 1'
_atom_sites_solution_hydrogens geom
_atom_sites_solution_primary direct
_atom_sites_solution_secondary difmap
_audit_creation_method SHELXL-97
_cell_angle_alpha 90.00
_cell_angle_beta 95.320(16)
_cell_angle_gamma 90.00
_cell_formula_units_Z 4
_cell_length_a 9.882(4)
_cell_length_b 18.868(5)
_cell_length_c 15.631(5)
_cell_measurement_reflns_used 23031
_cell_measurement_temperature 291(2)
_cell_measurement_theta_max 27.50
_cell_measurement_theta_min 2.99
_cell_volume 2901.9(17)
_computing_cell_refinement 'RAPID-AUTO (Rigaku, 1998)'
_computing_data_collection 'RAPID-AUTO (Rigaku, 1998)'
_computing_data_reduction 'CrystalStructure (Rigaku/MSC, 2002)'
_computing_molecular_graphics 'SHELXTL (Sheldrick, 2008)'
_computing_publication_material 'SHELXL97 (Sheldrick, 2008)'
_computing_structure_refinement 'SHELXL97 (Sheldrick, 2008)'
_computing_structure_solution 'SHELXS97 (Sheldrick, 2008)'
_diffrn_ambient_temperature 291(2)
_diffrn_measured_fraction_theta_full 0.998
_diffrn_measured_fraction_theta_max 0.998
_diffrn_measurement_device_type 'Rigaku R-AXIS RAPID'
_diffrn_measurement_method \w
_diffrn_radiation_monochromator graphite
_diffrn_radiation_source 'fine-focus sealed tube'
_diffrn_radiation_type MoK\a
_diffrn_radiation_wavelength 0.71073
_diffrn_reflns_av_R_equivalents 0.0305
_diffrn_reflns_av_sigmaI/netI 0.0251
_diffrn_reflns_limit_h_max 12
_diffrn_reflns_limit_h_min -12
_diffrn_reflns_limit_k_max 24
_diffrn_reflns_limit_k_min -24
_diffrn_reflns_limit_l_max 20
_diffrn_reflns_limit_l_min -19
_diffrn_reflns_number 28125
_diffrn_reflns_theta_full 27.48
_diffrn_reflns_theta_max 27.48
_diffrn_reflns_theta_min 2.99
_diffrn_standards_decay_% 0
_diffrn_standards_interval_count 0
_diffrn_standards_interval_time 0
_diffrn_standards_number 0
_exptl_absorpt_coefficient_mu 2.812
_exptl_absorpt_correction_T_max 0.5002
_exptl_absorpt_correction_T_min 0.4037
_exptl_absorpt_correction_type multi-scan
_exptl_absorpt_process_details '(ABSCOR; Higashi, 1995)'
_exptl_crystal_colour brown
_exptl_crystal_density_diffrn 1.825
_exptl_crystal_density_method 'not measured'
_exptl_crystal_description block
_exptl_crystal_F_000 1580
_exptl_crystal_size_max 0.39
_exptl_crystal_size_mid 0.33
_exptl_crystal_size_min 0.29
_refine_diff_density_max 1.025
_refine_diff_density_min -0.737
_refine_ls_extinction_method none
_refine_ls_goodness_of_fit_ref 1.071
_refine_ls_hydrogen_treatment constr
_refine_ls_matrix_type full
_refine_ls_number_parameters 421
_refine_ls_number_reflns 6634
_refine_ls_number_restraints 36
_refine_ls_restrained_S_all 1.093
_refine_ls_R_factor_all 0.0411
_refine_ls_R_factor_gt 0.0326
_refine_ls_shift/su_max 0.006
_refine_ls_shift/su_mean 0.000
_refine_ls_structure_factor_coef Fsqd
_refine_ls_weighting_details 'calc w=1/[\s^2^(Fo^2^)+(0.0469P)^2^+1.8845P] where P=(Fo^2^+2Fc^2^)/3'
_refine_ls_weighting_scheme calc
_refine_ls_wR_factor_gt 0.0836
_refine_ls_wR_factor_ref 0.0877
_reflns_number_gt 5584
_reflns_number_total 6634
_reflns_threshold_expression I>2\s(I)
_cod_data_source_file cv2575.cif
_cod_data_source_block I
_cod_original_cell_volume 2901.9(16)
_cod_original_sg_symbol_H-M 'P 21/c'
_cod_database_code 2222288
_cod_database_fobs_code 2222288

loop_
_symmetry_equiv_pos_as_xyz
'x, y, z'
'-x, y+1/2, -z+1/2'
'-x, -y, -z'
'x, -y-1/2, z-1/2'

loop_
_atom_site_type_symbol
_atom_site_label
_atom_site_fract_x
_atom_site_fract_y
_atom_site_fract_z
_atom_site_U_iso_or_equiv
_atom_site_adp_type
_atom_site_calc_flag
_atom_site_refinement_flags
_atom_site_occupancy
_atom_site_disorder_assembly
_atom_site_disorder_group
C C8' 0.1263(19) 0.1131(8) 0.6707(10) 0.071(4) Uani d PDU 0.326(10) A 2
H H4' 0.0359 0.1213 0.6897 0.086 Uiso calc PR 0.326(10) A 2
C C9' 0.145(3) 0.0470(10) 0.6393(18) 0.150(11) Uani d PDU 0.326(10) A 2
H H5A 0.1310 0.0479 0.5778 0.225 Uiso d PR 0.326(10) A 2
H H6A 0.0817 0.0149 0.6615 0.225 Uiso d PR 0.326(10) A 2
H H7A 0.2362 0.0315 0.6566 0.225 Uiso d PR 0.326(10) A 2
C C10' 0.1389(17) 0.1317(7) 0.5793(11) 0.051(4) Uani d PU 0.326(10) A 2
H H8A 0.0701 0.1072 0.5421 0.061 Uiso calc PR 0.326(10) A 2
H H9A 0.2277 0.1182 0.5631 0.061 Uiso calc PR 0.326(10) A 2
C C8 0.1982(10) 0.1147(4) 0.6338(6) 0.075(2) Uani d PDU 0.674(10) A 1
H H4 0.1715 0.0691 0.6569 0.091 Uiso calc PR 0.674(10) A 1
C C9 0.2955(13) 0.1009(7) 0.5751(7) 0.129(4) Uani d PDU 0.674(10) A 1
H H5 0.3049 0.1418 0.5397 0.193 Uiso calc PR 0.674(10) A 1
H H6 0.2663 0.0612 0.5396 0.193 Uiso calc PR 0.674(10) A 1
H H7 0.3815 0.0902 0.6062 0.193 Uiso calc PR 0.674(10) A 1
C C10 0.0731(13) 0.1457(5) 0.5815(8) 0.096(4) Uani d P 0.674(10) A 1
H H8 0.0545 0.1216 0.5268 0.115 Uiso calc PR 0.674(10) A 1
H H9 -0.0069 0.1437 0.6130 0.115 Uiso calc PR 0.674(10) A 1
Sm Sm1 0.28473(2) 0.426361(8) 0.751802(10) 0.03909(7) Uani d . 1 . .
Cu Cu 0.20496(6) 0.25917(2) 0.67412(3) 0.05590(14) Uani d . 1 A .
O O1 0.3107(3) 0.30109(12) 0.76905(17) 0.0528(7) Uani d . 1 . .
O O2 0.4514(3) 0.37744(13) 0.87833(16) 0.0527(7) Uani d . 1 . .
O O3 0.1956(3) 0.35392(13) 0.63401(16) 0.0525(7) Uani d . 1 . .
O O4 0.2338(3) 0.48443(14) 0.59859(16) 0.0512(6) Uani d . 1 A .
O O5 0.4888(3) 0.39591(16) 0.6739(2) 0.0659(8) Uani d . 1 . .
O O6 0.6496(5) 0.4695(2) 0.6546(3) 0.1085(16) Uani d . 1 . .
O O7 0.4919(3) 0.49733(14) 0.7349(2) 0.0609(7) Uani d . 1 . .
O O8 0.2232(4) 0.55708(17) 0.7635(2) 0.0720(10) Uani d . 1 . .
O O9 0.2694(5) 0.62299(18) 0.8738(3) 0.1104(17) Uani d . 1 . .
O O10 0.3179(5) 0.51210(16) 0.87669(19) 0.0808(11) Uani d . 1 . .
O O11 0.1305(5) 0.3903(3) 0.8594(3) 0.0988(13) Uani d . 1 . .
O O12 -0.0836(5) 0.4062(3) 0.8508(4) 0.132(2) Uani d DU 1 . .
O O13 0.0338(4) 0.4383(2) 0.7491(3) 0.0904(12) Uani d . 1 . .
O O14 -0.0249(4) 0.25774(19) 0.7448(2) 0.0749(9) Uani d . 1 . .
N N1 0.2387(5) 0.16408(19) 0.7111(3) 0.0851(14) Uani d . 1 . .
N N2 0.1181(5) 0.2182(2) 0.5703(3) 0.0780(13) Uani d . 1 . .
N N3 0.5473(4) 0.45422(18) 0.6863(2) 0.0566(8) Uani d . 1 . .
N N4 0.2711(4) 0.56584(17) 0.8385(2) 0.0606(10) Uani d . 1 . .
N N5 0.0199(5) 0.4123(2) 0.8212(3) 0.0754(12) Uani d DU 1 . .
C C1 0.3693(4) 0.26602(18) 0.8360(3) 0.0465(8) Uani d . 1 A .
C C2 0.4440(4) 0.30587(19) 0.8984(2) 0.0494(9) Uani d . 1 . .
C C3 0.5035(5) 0.2754(3) 0.9723(3) 0.0700(13) Uani d . 1 . .
H H1 0.5525 0.3028 1.0138 0.084 Uiso calc R 1 . .
C C4 0.4889(6) 0.2021(3) 0.9838(4) 0.0815(16) Uani d . 1 . .
H H2 0.5252 0.1809 1.0346 0.098 Uiso calc R 1 . .
C C5 0.4224(5) 0.1622(2) 0.9217(4) 0.0770(15) Uani d . 1 A .
H H3 0.4164 0.1135 0.9298 0.092 Uiso calc R 1 . .
C C6 0.3628(4) 0.1918(2) 0.8460(3) 0.0559(10) Uani d . 1 . .
C C7 0.3007(5) 0.1443(2) 0.7817(4) 0.0759(15) Uani d . 1 A .
C C11 0.0826(6) 0.2515(3) 0.5020(3) 0.0829(16) Uani d . 1 A .
H H10 0.0442 0.2253 0.4555 0.099 Uiso calc R 1 . .
C C12 0.0966(5) 0.3270(3) 0.4898(3) 0.0638(12) Uani d . 1 . .
C C13 0.0536(5) 0.3555(4) 0.4084(3) 0.0800(16) Uani d . 1 A .
H H11 0.0141 0.3258 0.3656 0.096 Uiso calc R 1 . .
C C14 0.0686(6) 0.4248(3) 0.3915(3) 0.0792(16) Uani d . 1 . .
H H12 0.0377 0.4423 0.3375 0.095 Uiso calc R 1 A .
C C15 0.1281(5) 0.4698(3) 0.4517(2) 0.0652(12) Uani d . 1 A .
H H13 0.1398 0.5174 0.4387 0.078 Uiso calc R 1 . .
C C16 0.1710(4) 0.4441(2) 0.5324(2) 0.0508(9) Uani d . 1 . .
C C17 0.1542(4) 0.3732(2) 0.5535(2) 0.0511(9) Uani d . 1 A .
C C18 0.2810(6) 0.5531(2) 0.5755(3) 0.0662(12) Uani d . 1 . .
H H14 0.2046 0.5825 0.5569 0.099 Uiso calc R 1 A .
H H15 0.3388 0.5484 0.5298 0.099 Uiso calc R 1 . .
H H16 0.3311 0.5744 0.6245 0.099 Uiso calc R 1 . .
C C19 0.5576(6) 0.4172(2) 0.9257(3) 0.0725(14) Uani d . 1 . .
H H17 0.5695 0.4616 0.8975 0.109 Uiso calc R 1 . .
H H18 0.6409 0.3907 0.9283 0.109 Uiso calc R 1 . .
H H19 0.5335 0.4257 0.9829 0.109 Uiso calc R 1 . .
C C20 -0.2540(7) 0.2557(4) 0.7781(5) 0.108(2) Uani d . 1 . .
H H20 -0.3030 0.2983 0.7886 0.162 Uiso calc R 1 . .
H H21 -0.2161 0.2362 0.8319 0.162 Uiso calc R 1 . .
H H22 -0.3149 0.2218 0.7493 0.162 Uiso calc R 1 . .
C C21 -0.1422(5) 0.2722(2) 0.7232(3) 0.0635(11) Uani d . 1 . .
C C22 -0.1820(6) 0.3064(3) 0.6394(4) 0.0856(16) Uani d . 1 . .
H H23 -0.2482 0.3426 0.6467 0.128 Uiso calc R 1 . .
H H24 -0.2203 0.2715 0.5995 0.128 Uiso calc R 1 . .
H H25 -0.1035 0.3272 0.6177 0.128 Uiso calc R 1 . .

loop_
_atom_site_aniso_label
_atom_site_aniso_U_11
_atom_site_aniso_U_22
_atom_site_aniso_U_33
_atom_site_aniso_U_12
_atom_site_aniso_U_13
_atom_site_aniso_U_23
C8' 0.072(5) 0.071(5) 0.072(5) -0.0003(10) 0.0066(11) -0.0003(10)
C9' 0.158(14) 0.134(13) 0.159(14) -0.015(9) 0.018(9) 0.004(9)
C10' 0.056(7) 0.029(5) 0.069(7) -0.006(5) 0.015(6) -0.023(5)
C8 0.077(2) 0.073(2) 0.076(2) -0.0005(10) 0.0069(10) -0.0024(10)
C9 0.129(5) 0.128(4) 0.129(4) 0.0003(10) 0.0126(11) -0.0001(10)
C10 0.101(9) 0.075(6) 0.107(7) 0.005(6) -0.011(7) -0.049(5)
Sm1 0.04727(12) 0.03289(10) 0.03616(10) -0.00080(7) -0.00128(7) -0.00168(6)
Cu 0.0668(3) 0.0395(2) 0.0598(3) -0.0081(2) -0.0022(2) -0.0138(2)
O1 0.0649(19) 0.0321(11) 0.0580(15) -0.0026(11) -0.0123(13) 0.0002(10)
O2 0.0618(18) 0.0416(12) 0.0507(14) -0.0020(12) -0.0166(13) 0.0029(11)
O3 0.0677(19) 0.0485(14) 0.0396(13) -0.0129(13) -0.0046(12) -0.0065(10)
O4 0.0583(17) 0.0523(14) 0.0421(13) -0.0003(12) -0.0003(12) 0.0079(11)
O5 0.065(2) 0.0495(15) 0.085(2) -0.0083(14) 0.0213(17) -0.0209(15)
O6 0.092(3) 0.073(2) 0.172(4) -0.019(2) 0.074(3) -0.014(3)
O7 0.0613(19) 0.0437(14) 0.0786(19) -0.0055(13) 0.0112(15) -0.0144(13)
O8 0.099(3) 0.0538(16) 0.0581(17) 0.0220(17) -0.0187(17) -0.0100(13)
O9 0.175(5) 0.0548(19) 0.092(3) 0.032(2) -0.038(3) -0.0323(18)
O10 0.134(3) 0.0544(17) 0.0495(16) 0.0307(19) -0.0160(18) -0.0106(13)
O11 0.080(3) 0.139(4) 0.081(3) 0.004(3) 0.028(2) 0.038(3)
O12 0.087(3) 0.167(5) 0.151(5) 0.000(3) 0.069(4) -0.007(4)
O13 0.061(2) 0.117(3) 0.093(3) 0.005(2) 0.008(2) 0.022(2)
O14 0.060(2) 0.082(2) 0.082(2) 0.0122(17) 0.0029(18) 0.0157(17)
N1 0.091(3) 0.0357(18) 0.124(4) -0.0006(19) -0.016(3) -0.015(2)
N2 0.093(3) 0.071(2) 0.070(3) -0.030(2) 0.010(2) -0.036(2)
N3 0.056(2) 0.0450(17) 0.070(2) -0.0027(16) 0.0151(18) 0.0000(16)
N4 0.078(3) 0.0443(17) 0.057(2) 0.0107(16) -0.0078(19) -0.0121(14)
N5 0.070(3) 0.074(3) 0.087(3) -0.008(2) 0.032(3) -0.007(2)
C1 0.043(2) 0.0379(17) 0.059(2) 0.0019(14) 0.0029(17) 0.0066(15)
C2 0.044(2) 0.0475(19) 0.055(2) 0.0063(16) -0.0028(17) 0.0117(16)
C3 0.067(3) 0.068(3) 0.071(3) 0.003(2) -0.016(2) 0.015(2)
C4 0.072(3) 0.074(3) 0.095(4) 0.007(3) -0.011(3) 0.044(3)
C5 0.054(3) 0.050(2) 0.126(5) 0.004(2) 0.001(3) 0.033(3)
C6 0.041(2) 0.0401(18) 0.086(3) 0.0040(16) 0.004(2) 0.0095(18)
C7 0.062(3) 0.0345(19) 0.129(5) 0.0030(19) -0.003(3) 0.000(2)
C11 0.087(4) 0.105(4) 0.056(3) -0.030(3) 0.004(3) -0.038(3)
C12 0.054(3) 0.092(3) 0.045(2) -0.011(2) 0.0046(18) -0.021(2)
C13 0.062(3) 0.133(5) 0.042(2) -0.006(3) -0.007(2) -0.023(3)
C14 0.060(3) 0.135(5) 0.041(2) 0.010(3) -0.005(2) 0.000(3)
C15 0.054(3) 0.100(3) 0.042(2) 0.015(2) 0.0065(19) 0.009(2)
C16 0.045(2) 0.072(2) 0.0357(17) 0.0054(18) 0.0040(15) 0.0003(16)
C17 0.047(2) 0.071(2) 0.0347(17) -0.0033(18) 0.0016(15) -0.0089(16)
C18 0.077(3) 0.059(2) 0.063(3) -0.004(2) 0.009(2) 0.019(2)
C19 0.079(3) 0.056(2) 0.075(3) -0.011(2) -0.033(3) -0.001(2)
C20 0.077(4) 0.131(6) 0.122(5) -0.005(4) 0.033(4) 0.010(5)
C21 0.055(3) 0.058(2) 0.078(3) 0.003(2) 0.006(2) -0.001(2)
C22 0.065(3) 0.092(4) 0.097(4) 0.017(3) -0.005(3) 0.012(3)

loop_
_atom_type_symbol
_atom_type_description
_atom_type_scat_dispersion_real
_atom_type_scat_dispersion_imag
_atom_type_scat_source
C C 0.0033 0.0016 'International Tables Vol C Tables 4.2.6.8 and 6.1.1.4'
H H 0.0000 0.0000 'International Tables Vol C Tables 4.2.6.8 and 6.1.1.4'
Cu Cu 0.3201 1.2651 'International Tables Vol C Tables 4.2.6.8 and 6.1.1.4'
N N 0.0061 0.0033 'International Tables Vol C Tables 4.2.6.8 and 6.1.1.4'
O O 0.0106 0.0060 'International Tables Vol C Tables 4.2.6.8 and 6.1.1.4'
Sm Sm -0.1638 3.4418 'International Tables Vol C Tables 4.2.6.8 and 6.1.1.4'

loop_
_geom_angle_atom_site_label_1
_geom_angle_atom_site_label_2
_geom_angle_atom_site_label_3
_geom_angle_site_symmetry_1
_geom_angle_site_symmetry_3
_geom_angle
_geom_angle_publ_flag
C9' C8' C10' . . 81.1(16) ?
C9' C8' N1 . . 126.6(19) ?
C10' C8' N1 . . 97.1(12) ?
C9' C8' H4' . . 114.5 ?
C10' C8' H4' . . 114.5 ?
N1 C8' H4' . . 114.5 ?
C8' C9' H5A . . 109.4 ?
C8' C9' H6A . . 109.4 ?
H5A C9' H6A . . 109.5 ?
C8' C9' H7A . . 109.6 ?
H5A C9' H7A . . 109.5 ?
H6A C9' H7A . . 109.5 ?
C8' C10' N2 . . 107.2(10) ?
C8' C10' H8A . . 110.3 ?
N2 C10' H8A . . 110.3 ?
C8' C10' H9A . . 110.3 ?
N2 C10' H9A . . 110.3 ?
H8A C10' H9A . . 108.5 ?
C9 C8 C10 . . 106.7(10) ?
C9 C8 N1 . . 118.4(8) ?
C10 C8 N1 . . 109.0(6) ?
C9 C8 H4 . . 107.4 ?
C10 C8 H4 . . 107.4 ?
N1 C8 H4 . . 107.4 ?
N2 C10 C8 . . 100.5(8) ?
N2 C10 H8 . . 111.7 ?
C8 C10 H8 . . 111.7 ?
N2 C10 H9 . . 111.7 ?
C8 C10 H9 . . 111.7 ?
H8 C10 H9 . . 109.4 ?
O1 Sm1 O3 . . 63.26(9) ?
O1 Sm1 O11 . . 73.56(14) ?
O3 Sm1 O11 . . 99.22(14) ?
O1 Sm1 O7 . . 117.70(10) ?
O3 Sm1 O7 . . 118.33(10) ?
O11 Sm1 O7 . . 142.13(14) ?
O1 Sm1 O13 . . 100.85(12) ?
O3 Sm1 O13 . . 75.16(13) ?
O11 Sm1 O13 . . 50.10(14) ?
O7 Sm1 O13 . . 141.33(11) ?
O1 Sm1 O5 . . 75.31(10) ?
O3 Sm1 O5 . . 75.62(10) ?
O11 Sm1 O5 . . 147.14(14) ?
O7 Sm1 O5 . . 50.62(9) ?
O13 Sm1 O5 . . 148.77(13) ?
O1 Sm1 O10 . . 122.67(9) ?
O3 Sm1 O10 . . 165.75(12) ?
O11 Sm1 O10 . . 72.23(16) ?
O7 Sm1 O10 . . 71.85(12) ?
O13 Sm1 O10 . . 90.71(15) ?
O5 Sm1 O10 . . 117.81(13) ?
O1 Sm1 O8 . . 166.37(12) ?
O3 Sm1 O8 . . 122.28(10) ?
O11 Sm1 O8 . . 92.93(15) ?
O7 Sm1 O8 . . 71.98(12) ?
O13 Sm1 O8 . . 70.68(14) ?
O5 Sm1 O8 . . 117.56(12) ?
O10 Sm1 O8 . . 48.83(10) ?
O1 Sm1 O2 . . 60.88(8) ?
O3 Sm1 O2 . . 122.66(9) ?
O11 Sm1 O2 . . 76.89(13) ?
O7 Sm1 O2 . . 78.67(10) ?
O13 Sm1 O2 . . 126.90(12) ?
O5 Sm1 O2 . . 79.01(11) ?
O10 Sm1 O2 . . 67.43(9) ?
O8 Sm1 O2 . . 115.05(9) ?
O1 Sm1 O4 . . 121.49(9) ?
O3 Sm1 O4 . . 60.90(9) ?
O11 Sm1 O4 . . 130.92(13) ?
O7 Sm1 O4 . . 76.65(10) ?
O13 Sm1 O4 . . 80.85(12) ?
O5 Sm1 O4 . . 75.50(11) ?
O10 Sm1 O4 . . 115.74(9) ?
O8 Sm1 O4 . . 68.73(9) ?
O2 Sm1 O4 . . 152.18(10) ?
O1 Sm1 Cu . . 32.10(6) ?
O3 Sm1 Cu . . 31.84(6) ?
O11 Sm1 Cu . . 81.50(12) ?
O7 Sm1 Cu . . 128.37(6) ?
O13 Sm1 Cu . . 83.23(11) ?
O5 Sm1 Cu . . 77.75(7) ?
O10 Sm1 Cu . . 149.93(8) ?
O8 Sm1 Cu . . 149.58(8) ?
O2 Sm1 Cu . . 92.91(6) ?
O4 Sm1 Cu . . 92.42(6) ?
O3 Cu N1 . . 172.44(19) ?
O3 Cu O1 . . 82.66(11) ?
N1 Cu O1 . . 94.96(16) ?
O3 Cu N2 . . 95.50(16) ?
N1 Cu N2 . . 86.0(2) ?
O1 Cu N2 . . 172.76(17) ?
O3 Cu O14 . . 97.58(12) ?
N1 Cu O14 . . 89.80(18) ?
O1 Cu O14 . . 96.32(13) ?
N2 Cu O14 . . 90.86(17) ?
O3 Cu Sm1 . . 41.83(7) ?
N1 Cu Sm1 . . 136.67(14) ?
O1 Cu Sm1 . . 41.80(7) ?
N2 Cu Sm1 . . 137.23(14) ?
O14 Cu Sm1 . . 92.28(8) ?
C1 O1 Cu . . 125.1(2) ?
C1 O1 Sm1 . . 128.1(2) ?
Cu O1 Sm1 . . 106.11(11) ?
C2 O2 C19 . . 116.2(3) ?
C2 O2 Sm1 . . 118.0(2) ?
C19 O2 Sm1 . . 125.6(2) ?
C17 O3 Cu . . 124.7(2) ?
C17 O3 Sm1 . . 128.8(2) ?
Cu O3 Sm1 . . 106.33(11) ?
C16 O4 C18 . . 116.3(3) ?
C16 O4 Sm1 . . 119.0(2) ?
C18 O4 Sm1 . . 124.3(2) ?
N3 O5 Sm1 . . 96.0(2) ?
N3 O7 Sm1 . . 97.1(2) ?
N4 O8 Sm1 . . 97.2(2) ?
N4 O10 Sm1 . . 97.8(2) ?
N5 O11 Sm1 . . 98.6(3) ?
N5 O13 Sm1 . . 98.2(3) ?
C21 O14 Cu . . 136.6(3) ?
C7 N1 C8 . . 124.8(5) ?
C7 N1 C8' . . 116.1(7) ?
C8 N1 C8' . . 35.8(6) ?
C7 N1 Cu . . 126.8(3) ?
C8 N1 Cu . . 107.7(4) ?
C8' N1 Cu . . 111.1(6) ?
C11 N2 C10 . . 120.5(6) ?
C11 N2 C10' . . 126.1(7) ?
C10 N2 C10' . . 25.3(6) ?
C11 N2 Cu . . 125.5(3) ?
C10 N2 Cu . . 113.2(5) ?
C10' N2 Cu . . 106.4(7) ?
O6 N3 O5 . . 122.8(4) ?
O6 N3 O7 . . 121.2(4) ?
O5 N3 O7 . . 115.9(3) ?
O9 N4 O8 . . 122.1(4) ?
O9 N4 O10 . . 121.8(4) ?
O8 N4 O10 . . 116.1(3) ?
O12 N5 O13 . . 124.8(6) ?
O12 N5 O11 . . 122.1(6) ?
O13 N5 O11 . . 113.1(4) ?
O1 C1 C2 . . 116.7(3) ?
O1 C1 C6 . . 124.2(4) ?
C2 C1 C6 . . 119.1(4) ?
C3 C2 C1 . . 121.5(4) ?
C3 C2 O2 . . 124.7(4) ?
C1 C2 O2 . . 113.8(3) ?
C2 C3 C4 . . 118.7(5) ?
C2 C3 H1 . . 120.7 ?
C4 C3 H1 . . 120.7 ?
C5 C4 C3 . . 120.4(4) ?
C5 C4 H2 . . 119.8 ?
C3 C4 H2 . . 119.8 ?
C4 C5 C6 . . 121.9(4) ?
C4 C5 H3 . . 119.1 ?
C6 C5 H3 . . 119.1 ?
C5 C6 C1 . . 118.3(4) ?
C5 C6 C7 . . 117.6(4) ?
C1 C6 C7 . . 124.1(4) ?
N1 C7 C6 . . 124.4(4) ?
N2 C11 C12 . . 125.5(4) ?
N2 C11 H10 . . 117.2 ?
C12 C11 H10 . . 117.2 ?
C17 C12 C13 . . 118.1(5) ?
C17 C12 C11 . . 123.8(4) ?
C13 C12 C11 . . 118.1(4) ?
C14 C13 C12 . . 121.2(5) ?
C14 C13 H11 . . 119.4 ?
C12 C13 H11 . . 119.4 ?
C13 C14 C15 . . 121.3(5) ?
C13 C14 H12 . . 119.4 ?
C15 C14 H12 . . 119.4 ?
C14 C15 C16 . . 119.3(5) ?
C14 C15 H13 . . 120.3 ?
C16 C15 H13 . . 120.3 ?
C15 C16 O4 . . 124.6(4) ?
C15 C16 C17 . . 121.4(4) ?
O4 C16 C17 . . 114.0(3) ?
O3 C17 C16 . . 116.8(3) ?
O3 C17 C12 . . 124.6(4) ?
C16 C17 C12 . . 118.6(4) ?
O4 C18 H14 . . 109.5 ?
O4 C18 H15 . . 109.5 ?
H14 C18 H15 . . 109.5 ?
O4 C18 H16 . . 109.5 ?
H14 C18 H16 . . 109.5 ?
H15 C18 H16 . . 109.5 ?
O2 C19 H17 . . 109.5 ?
O2 C19 H18 . . 109.5 ?
H17 C19 H18 . . 109.5 ?
O2 C19 H19 . . 109.5 ?
H17 C19 H19 . . 109.5 ?
H18 C19 H19 . . 109.5 ?
C21 C20 H20 . . 109.5 ?
C21 C20 H21 . . 109.5 ?
H20 C20 H21 . . 109.5 ?
C21 C20 H22 . . 109.5 ?
H20 C20 H22 . . 109.5 ?
H21 C20 H22 . . 109.5 ?
O14 C21 C22 . . 121.1(5) ?
O14 C21 C20 . . 122.2(5) ?
C22 C21 C20 . . 116.7(5) ?
C21 C22 H23 . . 109.5 ?
C21 C22 H24 . . 109.5 ?
H23 C22 H24 . . 109.5 ?
C21 C22 H25 . . 109.5 ?
H23 C22 H25 . . 109.5 ?
H24 C22 H25 . . 109.5 ?

loop_
_geom_bond_atom_site_label_1
_geom_bond_atom_site_label_2
_geom_bond_site_symmetry_2
_geom_bond_distance
_geom_bond_publ_flag
C8' C9' . 1.358(10) ?
C8' C10' . 1.49(2) ?
C8' N1 . 1.559(17) ?
C8' H4' . 0.9800 ?
C9' H5A . 0.9600 ?
C9' H6A . 0.9600 ?
C9' H7A . 0.9600 ?
C10' N2 . 1.648(15) ?
C10' H8A . 0.9700 ?
C10' H9A . 0.9700 ?
C8 C9 . 1.414(9) ?
C8 C10 . 1.533(15) ?
C8 N1 . 1.549(9) ?
C8 H4 . 0.9800 ?
C9 H5 . 0.9600 ?
C9 H6 . 0.9600 ?
C9 H7 . 0.9600 ?
C10 N2 . 1.455(12) ?
C10 H8 . 0.9700 ?
C10 H9 . 0.9700 ?
Sm1 O1 . 2.390(2) ?
Sm1 O3 . 2.394(2) ?
Sm1 O11 . 2.467(4) ?
Sm1 O7 . 2.481(3) ?
Sm1 O13 . 2.486(4) ?
Sm1 O5 . 2.517(3) ?
Sm1 O10 . 2.533(3) ?
Sm1 O8 . 2.551(3) ?
Sm1 O2 . 2.621(3) ?
Sm1 O4 . 2.639(3) ?
Sm1 Cu . 3.4452(9) ?
Cu O3 . 1.894(3) ?
Cu N1 . 1.905(4) ?
Cu O1 . 1.906(3) ?
Cu N2 . 1.926(4) ?
Cu O14 . 2.616(4) ?
O1 C1 . 1.325(4) ?
O2 C2 . 1.390(4) ?
O2 C19 . 1.438(5) ?
O3 C17 . 1.337(4) ?
O4 C16 . 1.384(5) ?
O4 C18 . 1.435(5) ?
O5 N3 . 1.250(5) ?
O6 N3 . 1.202(5) ?
O7 N3 . 1.271(4) ?
O8 N4 . 1.234(4) ?
O9 N4 . 1.212(4) ?
O10 N4 . 1.243(4) ?
O11 N5 . 1.266(6) ?
O12 N5 . 1.166(5) ?
O13 N5 . 1.249(6) ?
O14 C21 . 1.208(6) ?
N1 C7 . 1.267(7) ?
N2 C11 . 1.261(7) ?
C1 C2 . 1.388(5) ?
C1 C6 . 1.412(5) ?
C2 C3 . 1.373(5) ?
C3 C4 . 1.405(7) ?
C3 H1 . 0.9300 ?
C4 C5 . 1.350(8) ?
C4 H2 . 0.9300 ?
C5 C6 . 1.389(6) ?
C5 H3 . 0.9300 ?
C6 C7 . 1.441(7) ?
C11 C12 . 1.444(8) ?
C11 H10 . 0.9300 ?
C12 C17 . 1.404(5) ?
C12 C13 . 1.410(7) ?
C13 C14 . 1.346(8) ?
C13 H11 . 0.9300 ?
C14 C15 . 1.361(7) ?
C14 H12 . 0.9300 ?
C15 C16 . 1.380(5) ?
C15 H13 . 0.9300 ?
C16 C17 . 1.392(6) ?
C18 H14 . 0.9600 ?
C18 H15 . 0.9600 ?
C18 H16 . 0.9600 ?
C19 H17 . 0.9600 ?
C19 H18 . 0.9600 ?
C19 H19 . 0.9600 ?
C20 C21 . 1.495(8) ?
C20 H20 . 0.9600 ?
C20 H21 . 0.9600 ?
C20 H22 . 0.9600 ?
C21 C22 . 1.479(7) ?
C22 H23 . 0.9600 ?
C22 H24 . 0.9600 ?
C22 H25 . 0.9600 ?
